data_2204183
loop_
_publ_author_name
'Asker, Erol'
'Masnovi, John'

_publ_section_title
;
 9-Ethyl-3-methyl-1,6-dinitrocarbazole
;
_journal_issue 9
_journal_name_full 'Acta Crystallographica Section E'
_journal_page_first o1613
_journal_page_last o1615
_journal_paper_doi 10.1107/S1600536804020574
_journal_volume 60
_journal_year 2004
_chemical_formula_iupac 'C15 H13 N3 O4'
_chemical_formula_moiety 'C15 H13 N3 O4'
_chemical_formula_sum 'C15 H13 N3 O4'
_chemical_formula_weight 299.28
_chemical_melting_point 429
_chemical_name_common 9-Ethyl-3-methyl-1,6-dinitrocarbazole
_chemical_name_systematic 9-Ethyl-3-methyl-1,6-dinitro-9H-carbazole
_space_group_IT_number 2
_symmetry_cell_setting triclinic
_symmetry_space_group_name_Hall '-P 1'
_symmetry_space_group_name_H-M 'P -1'
_atom_sites_solution_hydrogens geom
_atom_sites_solution_primary direct
_atom_sites_solution_secondary difmap
_audit_creation_method SHELXL-97
_cell_angle_alpha 72.908(6)
_cell_angle_beta 87.720(6)
_cell_angle_gamma 88.718(6)
_cell_formula_units_Z 2
_cell_length_a 6.7094(4)
_cell_length_b 8.8147(6)
_cell_length_c 12.2004(9)
_cell_measurement_reflns_used 25
_cell_measurement_temperature 293(2)
_cell_measurement_theta_max 13.95
_cell_measurement_theta_min 6.05
_cell_volume 689.09(8)
_computing_cell_refinement 'CAD-4 PC Software'
_computing_data_collection 'CAD-4 PC Software (Enraf--Nonius, 1993)'
_computing_data_reduction 'DATRD2  in NRCVAX (Gabe et al., 1989)'
_computing_molecular_graphics 'ORTEPII (Johnson, 1976) in NRCVAX'
_computing_publication_material SHELXL97
_computing_structure_refinement 'NRCVAX LSTSQ and SHELXL97 (Sheldrick, 1997)'
_computing_structure_solution 'NRCVAX SOLVER'
_diffrn_ambient_temperature 293(2)
_diffrn_measured_fraction_theta_full 1.000
_diffrn_measured_fraction_theta_max 1.000
_diffrn_measurement_device 'Nonius CAD-4'
_diffrn_measurement_method \w
_diffrn_radiation_monochromator graphite
_diffrn_radiation_type MoK\a
_diffrn_radiation_wavelength 0.70930
_diffrn_reflns_av_R_equivalents 0.007
_diffrn_reflns_av_sigmaI/netI 0.0325
_diffrn_reflns_limit_h_max 7
_diffrn_reflns_limit_h_min -7
_diffrn_reflns_limit_k_max 10
_diffrn_reflns_limit_k_min 0
_diffrn_reflns_limit_l_max 14
_diffrn_reflns_limit_l_min -13
_diffrn_reflns_number 2698
_diffrn_reflns_theta_full 25.01
_diffrn_reflns_theta_max 25.01
_diffrn_reflns_theta_min 1.74
_diffrn_standards_decay_% 1.2
_diffrn_standards_interval_time 120
_diffrn_standards_number 3
_exptl_absorpt_coefficient_mu 0.107
_exptl_absorpt_correction_type none
_exptl_crystal_colour yellow
_exptl_crystal_density_diffrn 1.442
_exptl_crystal_density_meas ?
_exptl_crystal_description needle
_exptl_crystal_F_000 312
_exptl_crystal_size_max 0.51
_exptl_crystal_size_mid 0.20
_exptl_crystal_size_min 0.12
_refine_diff_density_max 0.140
_refine_diff_density_min -0.171
_refine_ls_extinction_method none
_refine_ls_goodness_of_fit_ref 1.018
_refine_ls_hydrogen_treatment constr
_refine_ls_matrix_type full
_refine_ls_number_parameters 200
_refine_ls_number_reflns 2442
_refine_ls_number_restraints 0
_refine_ls_restrained_S_all 1.018
_refine_ls_R_factor_all 0.0786
_refine_ls_R_factor_gt 0.0422
_refine_ls_shift/su_max 0.001
_refine_ls_shift/su_mean 0.000
_refine_ls_structure_factor_coef Fsqd
_refine_ls_weighting_details 'calc w = 1/[\s^2^(Fo^2^)+(0.0515P)^2^+0.1899P] where P = (Fo^2^+2Fc^2^)/3'
_refine_ls_weighting_scheme calc
_refine_ls_wR_factor_gt 0.1012
_refine_ls_wR_factor_ref 0.1160
_reflns_number_gt 1692
_reflns_number_total 2442
_reflns_threshold_expression I~net~>2\s(I~net~)
_cod_data_source_file hg6074.cif
_cod_data_source_block I
_cod_database_code 2204183

loop_
_symmetry_equiv_pos_as_xyz
'x, y, z'
'-x, -y, -z'

loop_
_atom_site_label
_atom_site_fract_x
_atom_site_fract_y
_atom_site_fract_z
_atom_site_U_iso_or_equiv
_atom_site_adp_type
_atom_site_calc_flag
_atom_site_refinement_flags
_atom_site_occupancy
_atom_site_type_symbol
O1A 0.6810(3) 0.2723(2) 0.08878(15) 0.0680(5) Uani d . 1 O
O1B 0.8095(3) 0.1447(2) -0.02367(16) 0.0776(6) Uani d . 1 O
O6A -0.4115(3) -0.1958(2) 0.54203(16) 0.0796(6) Uani d . 1 O
O6B -0.2239(3) -0.3960(2) 0.54437(17) 0.0837(6) Uani d . 1 O
N1 0.7038(3) 0.1512(3) 0.05920(16) 0.0542(5) Uani d . 1 N
N6 -0.2610(3) -0.2535(2) 0.51102(16) 0.0557(5) Uani d . 1 N
N9 0.2828(3) 0.11477(19) 0.19406(14) 0.0431(4) Uani d . 1 N
C1 0.6113(3) 0.0053(2) 0.13046(17) 0.0441(5) Uani d . 1 C
C2 0.7224(3) -0.1326(3) 0.14370(19) 0.0503(6) Uani d . 1 C
H2 0.8401 -0.1286 0.1000 0.060 Uiso calc R 1 H
C3 0.6650(3) -0.2765(3) 0.2196(2) 0.0495(6) Uani d . 1 C
C4 0.4884(3) -0.2814(2) 0.28391(19) 0.0463(5) Uani d . 1 C
H4 0.4472 -0.3764 0.3360 0.056 Uiso calc R 1 H
C4A 0.3738(3) -0.1452(2) 0.27068(17) 0.0406(5) Uani d . 1 C
C4B 0.1846(3) -0.1191(2) 0.32324(17) 0.0400(5) Uani d . 1 C
C5 0.0552(3) -0.2172(2) 0.40242(17) 0.0430(5) Uani d . 1 C
H5 0.0853 -0.3240 0.4355 0.052 Uiso calc R 1 H
C6 -0.1196(3) -0.1510(2) 0.43046(17) 0.0435(5) Uani d . 1 C
C7 -0.1698(3) 0.0091(3) 0.38410(18) 0.0467(5) Uani d . 1 C
H7 -0.2888 0.0491 0.4067 0.056 Uiso calc R 1 H
C8 -0.0423(3) 0.1072(2) 0.30493(18) 0.0463(5) Uani d . 1 C
H8 -0.0734 0.2141 0.2730 0.056 Uiso calc R 1 H
C8A 0.1347(3) 0.0423(2) 0.27372(17) 0.0409(5) Uani d . 1 C
C9A 0.4304(3) 0.0021(2) 0.19297(17) 0.0409(5) Uani d . 1 C
C10 0.2544(4) 0.2749(3) 0.1143(2) 0.0551(6) Uani d . 1 C
H10A 0.1179 0.2864 0.0895 0.066 Uiso calc R 1 H
H10B 0.3415 0.2868 0.0470 0.066 Uiso calc R 1 H
C11 0.2973(4) 0.4046(3) 0.1671(2) 0.0719(8) Uani d . 1 C
H11A 0.2752 0.5061 0.1121 0.108 Uiso calc R 1 H
H11B 0.4335 0.3961 0.1896 0.108 Uiso calc R 1 H
H11C 0.2104 0.3943 0.2333 0.108 Uiso calc R 1 H
C12 0.7964(4) -0.4229(3) 0.2344(2) 0.0685(7) Uani d . 1 C
H12A 0.7346 -0.5116 0.2898 0.103 Uiso calc PR 0.50 H
H12B 0.9241 -0.4043 0.2606 0.103 Uiso calc PR 0.50 H
H12C 0.8137 -0.4455 0.1623 0.103 Uiso calc PR 0.50 H
H12D 0.9136 -0.3960 0.1853 0.103 Uiso calc PR 0.50 H
H12E 0.7242 -0.5033 0.2145 0.103 Uiso calc PR 0.50 H
H12F 0.8346 -0.4621 0.3128 0.103 Uiso calc PR 0.50 H

loop_
_atom_site_aniso_label
_atom_site_aniso_U_11
_atom_site_aniso_U_22
_atom_site_aniso_U_33
_atom_site_aniso_U_12
_atom_site_aniso_U_13
_atom_site_aniso_U_23
O1A 0.0670(12) 0.0528(10) 0.0792(12) -0.0106(9) 0.0062(9) -0.0119(9)
O1B 0.0636(12) 0.0942(14) 0.0665(11) -0.0116(10) 0.0259(10) -0.0130(10)
O6A 0.0573(12) 0.0864(13) 0.0840(13) 0.0101(10) 0.0310(10) -0.0129(10)
O6B 0.0825(14) 0.0548(11) 0.0975(15) -0.0010(10) 0.0400(11) -0.0026(10)
N1 0.0390(11) 0.0673(14) 0.0512(11) -0.0076(10) 0.0029(9) -0.0096(10)
N6 0.0489(13) 0.0616(13) 0.0530(11) -0.0010(10) 0.0117(10) -0.0128(10)
N9 0.0395(10) 0.0387(9) 0.0477(10) -0.0008(8) 0.0031(8) -0.0079(8)
C1 0.0372(12) 0.0493(13) 0.0455(12) -0.0075(10) 0.0030(10) -0.0137(10)
C2 0.0371(12) 0.0624(15) 0.0570(14) -0.0021(11) 0.0050(10) -0.0271(12)
C3 0.0394(13) 0.0525(13) 0.0628(14) 0.0037(10) -0.0015(11) -0.0269(11)
C4 0.0419(13) 0.0413(12) 0.0566(13) -0.0004(10) 0.0015(11) -0.0161(10)
C4A 0.0361(11) 0.0402(11) 0.0468(12) -0.0013(9) 0.0010(9) -0.0150(9)
C4B 0.0362(12) 0.0406(11) 0.0434(11) -0.0002(9) 0.0012(9) -0.0130(9)
C5 0.0429(13) 0.0390(12) 0.0457(12) 0.0005(10) 0.0018(10) -0.0107(9)
C6 0.0383(12) 0.0484(12) 0.0429(11) -0.0014(10) 0.0048(9) -0.0128(10)
C7 0.0364(12) 0.0545(13) 0.0510(12) 0.0059(10) 0.0012(10) -0.0192(10)
C8 0.0444(13) 0.0401(12) 0.0545(13) 0.0069(10) -0.0026(10) -0.0142(10)
C8A 0.0365(12) 0.0423(11) 0.0449(12) -0.0003(9) -0.0016(9) -0.0142(9)
C9A 0.0366(12) 0.0446(12) 0.0435(11) -0.0011(9) -0.0016(9) -0.0157(9)
C10 0.0476(14) 0.0520(14) 0.0573(14) 0.0011(11) 0.0003(11) -0.0035(11)
C11 0.0808(19) 0.0473(14) 0.0827(19) -0.0008(13) 0.0083(15) -0.0131(13)
C12 0.0522(15) 0.0608(16) 0.099(2) 0.0120(12) 0.0028(14) -0.0350(15)

loop_
_atom_type_symbol
_atom_type_description
_atom_type_scat_dispersion_real
_atom_type_scat_dispersion_imag
_atom_type_scat_source
C C 0.0033 0.0016 'International Tables Vol C Tables 4.2.6.8 and 6.1.1.4'
H H 0.0000 0.0000 'International Tables Vol C Tables 4.2.6.8 and 6.1.1.4'
N N 0.0061 0.0033 'International Tables Vol C Tables 4.2.6.8 and 6.1.1.4'
O O 0.0106 0.0060 'International Tables Vol C Tables 4.2.6.8 and 6.1.1.4'

loop_
_geom_angle_atom_site_label_1
_geom_angle_atom_site_label_2
_geom_angle_atom_site_label_3
_geom_angle
_geom_angle_publ_flag
O1B N1 O1A 123.2(2) n
O1B N1 C1 118.3(2) n
O1A N1 C1 118.41(19) n
O6A N6 O6B 122.3(2) n
O6A N6 C6 119.5(2) n
O6B N6 C6 118.22(18) n
C8A N9 C9A 108.03(16) n
C8A N9 C10 121.53(17) n
C9A N9 C10 129.51(18) n
C2 C1 C9A 120.07(19) y
C2 C1 N1 116.07(19) n
C9A C1 N1 123.54(19) n
C1 C2 C3 122.4(2) y
C1 C2 H2 118.8 n
C3 C2 H2 118.8 n
C2 C3 C4 118.3(2) y
C2 C3 C12 120.4(2) n
C4 C3 C12 121.3(2) n
C4A C4 C3 120.1(2) y
C4A C4 H4 119.9 n
C3 C4 H4 119.9 n
C4 C4A C9A 122.05(19) y
C4 C4A C4B 131.18(19) n
C9A C4A C4B 106.74(18) n
C5 C4B C8A 120.16(18) y
C5 C4B C4A 133.50(19) n
C8A C4B C4A 106.30(18) n
C6 C5 C4B 117.50(19) y
C6 C5 H5 121.3 n
C4B C5 H5 121.3 n
C5 C6 C7 123.19(19) y
C5 C6 N6 118.38(19) n
C7 C6 N6 118.42(19) n
C8 C7 C6 119.64(19) y
C8 C7 H7 120.2 n
C6 C7 H7 120.2 n
C7 C8 C8A 118.28(19) y
C7 C8 H8 120.9 n
C8A C8 H8 120.9 n
N9 C8A C8 129.08(19) n
N9 C8A C4B 109.70(17) n
C8 C8A C4B 121.21(19) y
N9 C9A C1 133.76(19) n
N9 C9A C4A 109.20(17) n
C1 C9A C4A 117.00(19) y
N9 C10 C11 112.8(2) n
N9 C10 H10A 109.0 n
C11 C10 H10A 109.0 n
N9 C10 H10B 109.0 n
C11 C10 H10B 109.0 n
H10A C10 H10B 107.8 n
C10 C11 H11A 109.5 n
C10 C11 H11B 109.5 n
H11A C11 H11B 109.5 n
C10 C11 H11C 109.5 n
H11A C11 H11C 109.5 n
H11B C11 H11C 109.5 n
C3 C12 H12A 109.5 n
C3 C12 H12B 109.5 n
H12A C12 H12B 109.5 n
C3 C12 H12C 109.5 n
H12A C12 H12C 109.5 n
H12B C12 H12C 109.5 n
C3 C12 H12D 109.5 n
H12A C12 H12D 141.1 n
H12B C12 H12D 56.3 n
H12C C12 H12D 56.3 n
C3 C12 H12E 109.5 n
H12A C12 H12E 56.3 n
H12B C12 H12E 141.1 n
H12C C12 H12E 56.3 n
H12D C12 H12E 109.5 n
C3 C12 H12F 109.5 n
H12A C12 H12F 56.3 n
H12B C12 H12F 56.3 n
H12C C12 H12F 141.1 n
H12D C12 H12F 109.5 n
H12E C12 H12F 109.5 n

loop_
_geom_bond_atom_site_label_1
_geom_bond_atom_site_label_2
_geom_bond_distance
_geom_bond_publ_flag
O1A N1 1.228(2) n
O1B N1 1.226(2) n
O6A N6 1.217(2) n
O6B N6 1.224(2) n
N1 C1 1.460(3) n
N6 C6 1.458(3) n
N9 C8A 1.388(3) n
N9 C9A 1.390(3) n
N9 C10 1.473(3) n
C1 C2 1.384(3) y
C1 C9A 1.404(3) y
C2 C3 1.385(3) y
C2 H2 0.9300 n
C3 C4 1.389(3) y
C3 C12 1.516(3) n
C4 C4A 1.383(3) y
C4 H4 0.9300 n
C4A C9A 1.414(3) y
C4A C4B 1.444(3) y
C4B C5 1.382(3) y
C4B C8A 1.411(3) y
C5 C6 1.374(3) y
C5 H5 0.9300 n
C6 C7 1.396(3) y
C7 C8 1.374(3) y
C7 H7 0.9300 n
C8 C8A 1.395(3) y
C8 H8 0.9300 n
C10 C11 1.505(3) y
C10 H10A 0.9700 n
C10 H10B 0.9700 n
C11 H11A 0.9600 n
C11 H11B 0.9600 n
C11 H11C 0.9600 n
C12 H12A 0.9600 n
C12 H12B 0.9600 n
C12 H12C 0.9600 n
C12 H12D 0.9600 n
C12 H12E 0.9600 n
C12 H12F 0.9600 n

loop_
_geom_torsion_atom_site_label_1
_geom_torsion_atom_site_label_2
_geom_torsion_atom_site_label_3
_geom_torsion_atom_site_label_4
_geom_torsion
O1B N1 C1 C2 34.9(3)
O1A N1 C1 C2 -141.1(2)
O1B N1 C1 C9A -151.7(2)
O1A N1 C1 C9A 32.3(3)
C9A C1 C2 C3 -1.7(3)
N1 C1 C2 C3 172.0(2)
C1 C2 C3 C4 0.3(3)
C1 C2 C3 C12 -177.5(2)
C2 C3 C4 C4A 0.6(3)
C12 C3 C4 C4A 178.4(2)
C3 C4 C4A C9A -0.2(3)
C3 C4 C4A C4B 177.8(2)
C4 C4A C4B C5 -0.1(4)
C9A C4A C4B C5 178.2(2)
C4 C4A C4B C8A -177.6(2)
C9A C4A C4B C8A 0.7(2)
C8A C4B C5 C6 -0.4(3)
C4A C4B C5 C6 -177.6(2)
C4B C5 C6 C7 -0.8(3)
C4B C5 C6 N6 178.08(19)
O6A N6 C6 C5 175.9(2)
O6B N6 C6 C5 -4.7(3)
O6A N6 C6 C7 -5.2(3)
O6B N6 C6 C7 174.2(2)
C5 C6 C7 C8 1.1(3)
N6 C6 C7 C8 -177.8(2)
C6 C7 C8 C8A -0.1(3)
C9A N9 C8A C8 179.9(2)
C10 N9 C8A C8 -10.1(3)
C9A N9 C8A C4B -1.1(2)
C10 N9 C8A C4B 168.90(18)
C7 C8 C8A N9 177.8(2)
C7 C8 C8A C4B -1.1(3)
C5 C4B C8A N9 -177.66(18)
C4A C4B C8A N9 0.2(2)
C5 C4B C8A C8 1.4(3)
C4A C4B C8A C8 179.30(19)
C8A N9 C9A C1 179.2(2)
C10 N9 C9A C1 10.3(4)
C8A N9 C9A C4A 1.5(2)
C10 N9 C9A C4A -167.38(19)
C2 C1 C9A N9 -175.6(2)
N1 C1 C9A N9 11.2(4)
C2 C1 C9A C4A 2.0(3)
N1 C1 C9A C4A -171.21(18)
C4 C4A C9A N9 177.09(19)
C4B C4A C9A N9 -1.4(2)
C4 C4A C9A C1 -1.1(3)
C4B C4A C9A C1 -179.53(18)
C8A N9 C10 C11 83.1(3)
C9A N9 C10 C11 -109.3(3)
